data_7011611
loop_
_publ_author_name
'Schmidt, Joseph A. R.'
'Arnold, John'

_publ_section_title
;
 Synthesis and characterization of a series of sterically-hindered
 amidines and their lithium and magnesium complexes
;
_journal_issue 14
_journal_name_full 'Journal of the Chemical Society, Dalton Transactions'
_journal_page_first 2890
_journal_paper_doi 10.1039/b202235b
_journal_year 2002
_chemical_formula_sum 'C31 H40 N2'
_chemical_formula_weight 440.67
_space_group_IT_number 14
_symmetry_cell_setting monoclinic
_symmetry_Int_Tables_number 14
_symmetry_space_group_name_Hall '-P 2ybc'
_symmetry_space_group_name_H-M 'P 1 21/c 1'
_audit_creation_date 'Tue Jun 22 08:38:37 1999'
_audit_creation_method 'from TEXRAY.INF file'
_cell_angle_alpha 90
_cell_angle_beta 91.458(1)
_cell_angle_gamma 90
_cell_formula_units_Z 4
_cell_length_a 18.458(2)
_cell_length_b 8.9763(8)
_cell_length_c 16.529(2)
_cell_measurement_reflns_used 5552
_cell_measurement_temperature 112.2
_cell_measurement_theta_max 45.0
_cell_measurement_theta_min 3.0
_cell_volume 2737.7(5)
_computing_cell_refinement 'Bruker SAINT v5.04'
_computing_data_collection 'Bruker SMART v5.052d'
_computing_data_reduction 'Bruker SAINT v5.04'
_computing_publication_material teXsan
_computing_structure_refinement teXsan
_computing_structure_solution SIR92
_diffrn_ambient_temperature 112.2
_diffrn_measurement_device_type 'SMART CCD'
_diffrn_measurement_method \w-scan
_diffrn_radiation_monochromator graphite
_diffrn_radiation_source 'X-ray tube'
_diffrn_radiation_type MoK\a
_diffrn_radiation_wavelength 0.7107
_diffrn_reflns_av_R_equivalents 0.0536
_diffrn_reflns_limit_h_max 22
_diffrn_reflns_limit_h_min 0
_diffrn_reflns_limit_k_max 10
_diffrn_reflns_limit_k_min -11
_diffrn_reflns_limit_l_max 19
_diffrn_reflns_limit_l_min -19
_diffrn_reflns_number 15547
_diffrn_reflns_theta_max 26.23
_diffrn_reflns_theta_min 1.5
_exptl_absorpt_coefficient_mu 0.061
_exptl_absorpt_correction_T_max 0.993
_exptl_absorpt_correction_T_min 0.937
_exptl_absorpt_correction_type psi-scan
_exptl_crystal_colour colorless
_exptl_crystal_density_diffrn 1.069
_exptl_crystal_description block
_exptl_crystal_F_000 960.00
_exptl_crystal_size_max 0.330
_exptl_crystal_size_mid 0.320
_exptl_crystal_size_min 0.250
_refine_diff_density_max 0.52
_refine_diff_density_min -0.54
_refine_ls_extinction_coef 0.00000
_refine_ls_extinction_method none
_refine_ls_goodness_of_fit_ref 2.436
_refine_ls_hydrogen_treatment constr
_refine_ls_matrix_type full
_refine_ls_number_parameters 299
_refine_ls_number_reflns 2056
_refine_ls_number_restraints 0
_refine_ls_R_factor_all 0.164
_refine_ls_R_factor_gt 0.0764
_refine_ls_shift/su_max 0.0000
_refine_ls_structure_factor_coef F
_refine_ls_weighting_scheme sigma
_refine_ls_wR_factor_ref 0.0822
_reflns_number_gt 2056
_reflns_number_total 5227
_reflns_threshold_expression I>3.00sigma
_cod_data_source_file b202235b.txt
_cod_data_source_block LMeH_1
_cod_depositor_comments
;
The following automatic conversions were performed:

'_atom_site_thermal_displace_type' tag value 'Uij' was replaced with
'Uani' value 33 times.

Automatic conversion script
Id: cif_fix_values 1646 2011-03-28 12:23:43Z adriana 
;
_cod_original_cell_volume 2737.7(4)
_cod_original_sg_symbol_H-M 'P 21/c     '
_cod_original_formula_sum 'C31 H40 N2 '
_cod_database_code 7011611

loop_
_symmetry_equiv_pos_as_xyz
'   +x,   +y,   +z'
'   -x,1/2+y,1/2-z'
'   -x,   -y,   -z'
'   +x,1/2-y,1/2+z'

loop_
_atom_site_aniso_label
_atom_site_aniso_U_11
_atom_site_aniso_U_22
_atom_site_aniso_U_33
_atom_site_aniso_U_12
_atom_site_aniso_U_13
_atom_site_aniso_U_23
N(1) 0.042(3) 0.24(1) 0.060(4) -0.064(5) -0.015(3) 0.041(5)
N(2) 0.058(4) 0.206(9) 0.106(5) 0.051(4) -0.038(3) -0.076(5)
C(1) 0.028(4) 0.093(6) 0.036(4) 0.018(4) -0.014(3) -0.012(4)
C(2) 0.18(1) 0.16(1) 0.070(6) -0.134(9) -0.046(6) 0.036(6)
C(3) 0.23(1) 0.18(1) 0.055(5) -0.11(1) -0.030(6) 0.040(6)
C(4) 0.100(6) 0.095(7) 0.083(6) -0.033(5) 0.008(4) -0.022(5)
C(5) 0.088(6) 0.096(7) 0.086(6) 0.025(5) -0.024(5) -0.011(5)
C(6) 0.096(6) 0.074(6) 0.114(7) 0.028(5) -0.060(5) -0.009(5)
C(7) 0.072(5) 0.086(6) 0.069(5) -0.015(4) -0.006(4) -0.028(4)
C(8) 0.030(3) 0.034(4) 0.037(3) 0.002(3) -0.014(3) 0.002(3)
C(9) 0.040(3) 0.041(4) 0.037(3) 0.003(3) -0.013(3) -0.001(3)
C(10) 0.030(3) 0.087(6) 0.044(4) 0.005(3) -0.012(3) 0.000(4)
C(11) 0.033(3) 0.104(6) 0.042(4) 0.017(3) -0.008(3) -0.010(4)
C(12) 0.039(4) 0.081(5) 0.032(3) 0.009(3) -0.010(3) -0.015(3)
C(13) 0.040(3) 0.037(4) 0.034(3) 0.001(3) -0.008(3) -0.001(3)
C(14) 0.021(3) 0.050(4) 0.038(3) 0.008(3) -0.008(2) 0.001(3)
C(15) 0.034(3) 0.054(5) 0.053(4) -0.003(3) -0.011(3) 0.009(3)
C(16) 0.042(4) 0.082(6) 0.047(4) 0.012(4) 0.001(3) 0.016(4)
C(17) 0.031(3) 0.089(6) 0.033(4) 0.017(3) 0.001(3) 0.005(4)
C(18) 0.029(3) 0.081(5) 0.039(4) 0.008(3) -0.003(3) -0.014(4)
C(19) 0.020(3) 0.061(5) 0.045(4) 0.006(3) -0.010(3) -0.005(3)
C(20) 0.073(5) 0.075(6) 0.075(5) -0.005(4) -0.007(4) 0.020(5)
C(21) 0.055(4) 0.147(8) 0.037(4) 0.020(5) 0.002(3) 0.006(4)
C(22) 0.041(3) 0.059(5) 0.058(4) -0.005(3) -0.006(3) -0.004(4)
C(23) 0.030(3) 0.035(4) 0.032(3) 0.002(3) -0.010(2) -0.008(3)
C(24) 0.035(3) 0.039(4) 0.032(3) 0.003(3) -0.004(2) -0.007(3)
C(25) 0.036(3) 0.042(4) 0.037(3) 0.010(3) -0.009(3) 0.001(3)
C(26) 0.028(3) 0.054(4) 0.037(3) 0.015(3) -0.009(2) -0.007(3)
C(27) 0.036(3) 0.045(4) 0.040(3) -0.005(3) -0.014(3) -0.008(3)
C(28) 0.041(3) 0.032(4) 0.025(3) 0.009(3) -0.002(2) -0.005(3)
C(29) 0.042(3) 0.044(4) 0.052(4) 0.006(3) -0.009(3) 0.001(3)
C(30) 0.041(3) 0.067(5) 0.058(4) 0.005(3) -0.020(3) -0.003(4)
C(31) 0.045(3) 0.037(4) 0.042(3) 0.002(3) -0.006(3) -0.005(3)

loop_
_atom_site_label
_atom_site_fract_x
_atom_site_fract_y
_atom_site_fract_z
_atom_site_U_iso_or_equiv
_atom_site_thermal_displace_type
_atom_site_calc_flag
_atom_site_calc_attached_atom
N(1) 0.3157(3) 0.524(1) 0.5111(4) 0.078(3) Uani ? ?
N(2) 0.2683(3) 0.259(1) 0.5067(3) 0.082(3) Uani ? ?
C(1) 0.2707(3) 0.4153(9) 0.5257(3) 0.041(2) Uani ? ?
C(2) 0.3684(6) 0.553(1) 0.4734(5) 0.117(4) Uani ? ?
C(3) 0.3544(6) 0.597(1) 0.3843(5) 0.126(5) Uani ? ?
C(4) 0.4246(4) 0.6522(9) 0.5098(5) 0.080(3) Uani ? ?
C(5) 0.3150(4) 0.171(1) 0.4650(5) 0.075(3) Uani ? ?
C(6) 0.3768(4) 0.1193(9) 0.5188(5) 0.083(3) Uani ? ?
C(7) 0.2731(4) 0.0482(9) 0.4262(4) 0.071(3) Uani ? ?
C(8) 0.2088(3) 0.4512(6) 0.5774(3) 0.032(2) Uani ? ?
C(9) 0.1382(3) 0.4652(7) 0.5432(3) 0.037(2) Uani ? ?
C(10) 0.0824(3) 0.5000(8) 0.5936(4) 0.042(2) Uani ? ?
C(11) 0.0944(3) 0.5246(8) 0.6755(3) 0.049(2) Uani ? ?
C(12) 0.1637(3) 0.5135(7) 0.7076(3) 0.043(2) Uani ? ?
C(13) 0.2216(3) 0.4790(6) 0.6597(3) 0.037(2) Uani ? ?
C(14) 0.1226(2) 0.4466(7) 0.4539(3) 0.036(2) Uani ? ?
C(15) 0.1302(3) 0.5696(7) 0.4047(4) 0.051(2) Uani ? ?
C(16) 0.1166(3) 0.5541(9) 0.3204(4) 0.054(2) Uani ? ?
C(17) 0.0954(3) 0.4194(9) 0.2865(3) 0.042(2) Uani ? ?
C(18) 0.0856(3) 0.3020(8) 0.3381(3) 0.043(2) Uani ? ?
C(19) 0.0976(3) 0.3115(7) 0.4217(3) 0.038(2) Uani ? ?
C(20) 0.1510(4) 0.7207(9) 0.4372(4) 0.078(3) Uani ? ?
C(21) 0.0820(3) 0.403(1) 0.1960(4) 0.061(3) Uani ? ?
C(22) 0.0818(3) 0.1805(7) 0.4749(4) 0.052(2) Uani ? ?
C(23) 0.2948(3) 0.4733(6) 0.6998(3) 0.029(2) Uani ? ?
C(24) 0.3251(3) 0.3386(6) 0.7282(3) 0.032(2) Uani ? ?
C(25) 0.3931(3) 0.3399(6) 0.7660(3) 0.035(2) Uani ? ?
C(26) 0.4324(3) 0.4701(7) 0.7782(3) 0.033(2) Uani ? ?
C(27) 0.4011(3) 0.6016(7) 0.7510(3) 0.035(2) Uani ? ?
C(28) 0.3339(3) 0.6068(6) 0.7115(3) 0.032(2) Uani ? ?
C(29) 0.2828(3) 0.1956(7) 0.7224(3) 0.043(2) Uani ? ?
C(30) 0.5051(3) 0.4707(8) 0.8221(4) 0.052(2) Uani ? ?
C(31) 0.3016(3) 0.7543(6) 0.6854(3) 0.039(2) Uani ? ?
H(1) 0.394 0.454 0.470 0.0111 U c ?
H(2) 0.399 0.621 0.359 0.0119 U c ?
H(3) 0.324 0.680 0.383 0.0119 U c ?
H(4) 0.332 0.516 0.356 0.0119 U c ?
H(5) 0.404 0.750 0.512 0.076 U c ?
H(6) 0.467 0.656 0.477 0.076 U c ?
H(7) 0.438 0.621 0.563 0.076 U c ?
H(8) 0.335 0.232 0.423 0.071 U c ?
H(9) 0.359 0.054 0.559 0.078 U c ?
H(10) 0.411 0.067 0.487 0.078 U c ?
H(11) 0.400 0.202 0.544 0.078 U c ?
H(12) 0.305 -0.012 0.396 0.067 U c ?
H(13) 0.251 -0.010 0.466 0.067 U c ?
H(14) 0.237 0.089 0.391 0.067 U c ?
H(15) 0.034 0.509 0.571 0.040 U c ?
H(16) 0.055 0.548 0.710 0.047 U c ?
H(17) 0.172 0.529 0.764 0.041 U c ?
H(18) 0.122 0.638 0.286 0.051 U c ?
H(19) 0.070 0.210 0.316 0.041 U c ?
H(20) 0.198 0.714 0.462 0.074 U c ?
H(21) 0.118 0.751 0.477 0.074 U c ?
H(22) 0.152 0.790 0.395 0.074 U c ?
H(23) 0.093 0.493 0.169 0.058 U c ?
H(24) 0.032 0.378 0.186 0.058 U c ?
H(25) 0.111 0.324 0.176 0.058 U c ?
H(26) 0.077 0.093 0.443 0.049 U c ?
H(27) 0.120 0.168 0.514 0.049 U c ?
H(28) 0.038 0.198 0.502 0.049 U c ?
H(29) 0.413 0.249 0.784 0.033 U c ?
H(30) 0.427 0.692 0.759 0.033 U c ?
H(31) 0.257 0.193 0.672 0.041 U c ?
H(32) 0.316 0.114 0.725 0.041 U c ?
H(33) 0.251 0.190 0.766 0.041 U c ?
H(34) 0.542 0.490 0.784 0.049 U c ?
H(35) 0.513 0.376 0.847 0.049 U c ?
H(36) 0.506 0.546 0.862 0.049 U c ?
H(37) 0.339 0.829 0.688 0.037 U c ?
H(38) 0.264 0.781 0.722 0.037 U c ?
H(39) 0.283 0.748 0.632 0.037 U c ?

loop_
_atom_type_symbol
_atom_type_oxidation_number
_atom_type_number_in_cell
_atom_type_scat_dispersion_real
_atom_type_scat_dispersion_imag
_atom_type_scat_source
C 0 124 0.003 0.002 'International Tables'
H 0 160 0.000 0.000 'International Tables'
N 0 8 0.006 0.003 'International Tables'

loop_
_geom_angle_atom_site_label_1
_geom_angle_atom_site_label_2
_geom_angle_atom_site_label_3
_geom_angle
_geom_angle_site_symmetry_1
_geom_angle_site_symmetry_2
_geom_angle_site_symmetry_3
_geom_angle_publ_flag
C(1) N(1) C(2) 141(1) ? ? ? yes
C(1) N(2) C(5) 131.1(7) ? ? ? yes
N(1) C(1) N(2) 134.8(7) ? ? ? yes
N(1) C(1) C(8) 116.6(7) ? ? ? yes
N(2) C(1) C(8) 108.6(6) ? ? ? yes
N(1) C(2) C(3) 115.7(9) ? ? ? yes
N(1) C(2) C(4) 119.2(9) ? ? ? yes
C(3) C(2) C(4) 109.3(7) ? ? ? yes
N(2) C(5) C(6) 111.0(7) ? ? ? yes
N(2) C(5) C(7) 108.7(7) ? ? ? yes
C(6) C(5) C(7) 113.7(7) ? ? ? yes
C(1) C(8) C(9) 120.5(5) ? ? ? yes
C(1) C(8) C(13) 119.1(4) ? ? ? yes
C(9) C(8) C(13) 120.3(5) ? ? ? yes
C(8) C(9) C(10) 118.4(5) ? ? ? yes
C(8) C(9) C(14) 122.3(5) ? ? ? yes
C(10) C(9) C(14) 119.3(4) ? ? ? yes
C(9) C(10) C(11) 121.6(5) ? ? ? yes
C(10) C(11) C(12) 119.3(5) ? ? ? yes
C(11) C(12) C(13) 121.4(5) ? ? ? yes
C(8) C(13) C(12) 118.9(5) ? ? ? yes
C(8) C(13) C(23) 123.7(5) ? ? ? yes
C(12) C(13) C(23) 117.3(5) ? ? ? yes
C(9) C(14) C(15) 118.0(5) ? ? ? yes
C(9) C(14) C(19) 121.5(5) ? ? ? yes
C(15) C(14) C(19) 120.4(5) ? ? ? yes
C(14) C(15) C(16) 118.9(6) ? ? ? yes
C(14) C(15) C(20) 122.6(5) ? ? ? yes
C(16) C(15) C(20) 118.5(6) ? ? ? yes
C(15) C(16) C(17) 121.6(6) ? ? ? yes
C(16) C(17) C(18) 117.5(5) ? ? ? yes
C(16) C(17) C(21) 121.3(7) ? ? ? yes
C(18) C(17) C(21) 121.2(7) ? ? ? yes
C(17) C(18) C(19) 123.3(6) ? ? ? yes
C(14) C(19) C(18) 118.2(6) ? ? ? yes
C(14) C(19) C(22) 121.6(5) ? ? ? yes
C(18) C(19) C(22) 120.2(6) ? ? ? yes
C(13) C(23) C(24) 121.7(5) ? ? ? yes
C(13) C(23) C(28) 119.2(5) ? ? ? yes
C(24) C(23) C(28) 119.1(4) ? ? ? yes
C(23) C(24) C(25) 119.3(5) ? ? ? yes
C(23) C(24) C(29) 120.7(4) ? ? ? yes
C(25) C(24) C(29) 119.9(5) ? ? ? yes
C(24) C(25) C(26) 122.5(5) ? ? ? yes
C(25) C(26) C(27) 117.2(4) ? ? ? yes
C(25) C(26) C(30) 122.0(5) ? ? ? yes
C(27) C(26) C(30) 120.8(5) ? ? ? yes
C(26) C(27) C(28) 122.8(5) ? ? ? yes
C(23) C(28) C(27) 119.0(5) ? ? ? yes
C(23) C(28) C(31) 120.6(4) ? ? ? yes
C(27) C(28) C(31) 120.3(5) ? ? ? yes

loop_
_geom_bond_atom_site_label_1
_geom_bond_atom_site_label_2
_geom_bond_distance
_geom_bond_site_symmetry_1
_geom_bond_site_symmetry_2
_geom_bond_publ_flag
N(1) C(1) 1.309(9) ? ? yes
N(1) C(2) 1.20(1) ? ? yes
N(2) C(1) 1.436(9) ? ? yes
N(2) C(5) 1.368(9) ? ? yes
C(1) C(8) 1.480(8) ? ? yes
C(2) C(3) 1.54(1) ? ? yes
C(2) C(4) 1.48(1) ? ? yes
C(5) C(6) 1.503(9) ? ? yes
C(5) C(7) 1.49(1) ? ? yes
C(8) C(9) 1.411(7) ? ? yes
C(8) C(13) 1.398(7) ? ? yes
C(9) C(10) 1.378(7) ? ? yes
C(9) C(14) 1.506(7) ? ? yes
C(10) C(11) 1.383(8) ? ? yes
C(11) C(12) 1.376(7) ? ? yes
C(12) C(13) 1.380(7) ? ? yes
C(13) C(23) 1.490(7) ? ? yes
C(14) C(15) 1.382(8) ? ? yes
C(14) C(19) 1.398(8) ? ? yes
C(15) C(16) 1.416(8) ? ? yes
C(15) C(20) 1.505(9) ? ? yes
C(16) C(17) 1.384(9) ? ? yes
C(17) C(18) 1.370(8) ? ? yes
C(17) C(21) 1.518(8) ? ? yes
C(18) C(19) 1.397(7) ? ? yes
C(19) C(22) 1.501(8) ? ? yes
C(23) C(24) 1.408(7) ? ? yes
C(23) C(28) 1.410(7) ? ? yes
C(24) C(25) 1.388(7) ? ? yes
C(24) C(29) 1.504(8) ? ? yes
C(25) C(26) 1.388(7) ? ? yes
C(26) C(27) 1.385(7) ? ? yes
C(26) C(30) 1.509(7) ? ? yes
C(27) C(28) 1.388(6) ? ? yes
C(28) C(31) 1.511(8) ? ? yes
